data_4114123
loop_
_publ_author_name
'Robert J. Baker'
'Cameron Jones'
'Jamie A. Platts'

_publ_section_title
;
 Analogies between the Reactivities of an Anionic Gallium(I) Heterocycle
 and N-Heterocyclic Carbenes Toward Metallocenes
;
_journal_name_full 'Journal of the American Chemical Society'
_journal_page_first 10534
_journal_page_last 10535
_journal_paper_doi 10.1021/ja036933n
_journal_volume 125
_journal_year 2003
_chemical_formula_sum 'C76.75 H108 Ga2 K2 N6 Ni'
_chemical_formula_weight 1391.04
_chemical_name_systematic
; 
 ? 
;
_space_group_IT_number 14
_symmetry_cell_setting monoclinic
_symmetry_space_group_name_Hall '-P 2ybc'
_symmetry_space_group_name_H-M 'P 1 21/c 1'
_atom_sites_solution_hydrogens geom
_atom_sites_solution_primary direct
_atom_sites_solution_secondary difmap
_audit_creation_method SHELXL-97
_cell_angle_alpha 90.00
_cell_angle_beta 99.54(3)
_cell_angle_gamma 90.00
_cell_formula_units_Z 4
_cell_length_a 22.496(5)
_cell_length_b 13.385(3)
_cell_length_c 26.155(5)
_cell_measurement_temperature 150(2)
_cell_volume 7767(3)
_computing_structure_refinement 'SHELXL-97 (Sheldrick, 1997)'
_computing_structure_solution 'SHELXS-97 (Sheldrick, 1990)'
_diffrn_ambient_temperature 150(2)
_diffrn_measured_fraction_theta_full 0.946
_diffrn_measured_fraction_theta_max 0.946
_diffrn_measurement_device_type 'Enraf nonius Kappa CCD '
_diffrn_radiation_monochromator graphite
_diffrn_radiation_source 'fine-focus sealed tube'
_diffrn_radiation_type MoK\a
_diffrn_radiation_wavelength 0.71073
_diffrn_reflns_av_R_equivalents 0.0695
_diffrn_reflns_av_sigmaI/netI 0.0932
_diffrn_reflns_limit_h_max 26
_diffrn_reflns_limit_h_min -26
_diffrn_reflns_limit_k_max 15
_diffrn_reflns_limit_k_min -14
_diffrn_reflns_limit_l_max 30
_diffrn_reflns_limit_l_min -30
_diffrn_reflns_number 21658
_diffrn_reflns_theta_full 25.03
_diffrn_reflns_theta_max 25.03
_diffrn_reflns_theta_min 3.77
_exptl_absorpt_coefficient_mu 1.078
_exptl_absorpt_correction_T_max 0.0.599
_exptl_absorpt_correction_T_min 0.752
_exptl_absorpt_correction_type multi-scan
_exptl_absorpt_process_details 'Sortav (Blessing, 1995) '
_exptl_crystal_colour red
_exptl_crystal_density_diffrn 1.190
_exptl_crystal_description prism
_exptl_crystal_F_000 2954
_exptl_crystal_size_max 0.20
_exptl_crystal_size_mid 0.20
_exptl_crystal_size_min 0.15
_refine_diff_density_max 0.750
_refine_diff_density_min -0.794
_refine_diff_density_rms 0.091
_refine_ls_extinction_coef 0.0000(4)
_refine_ls_extinction_expression Fc^*^=kFc[1+0.001xFc^2^\l^3^/sin(2\q)]^-1/4^
_refine_ls_extinction_method SHELXL
_refine_ls_goodness_of_fit_ref 1.081
_refine_ls_hydrogen_treatment mixed
_refine_ls_matrix_type full
_refine_ls_number_parameters 805
_refine_ls_number_reflns 12966
_refine_ls_number_restraints 178
_refine_ls_restrained_S_all 1.093
_refine_ls_R_factor_all 0.1242
_refine_ls_R_factor_gt 0.0846
_refine_ls_shift/su_max 0.000
_refine_ls_shift/su_mean 0.000
_refine_ls_structure_factor_coef Fsqd
_refine_ls_weighting_details 'calc w=1/[\s^2^(Fo^2^)+(0.0771P)^2^+25.7671P] where P=(Fo^2^+2Fc^2^)/3'
_refine_ls_weighting_scheme calc
_refine_ls_wR_factor_gt 0.1899
_refine_ls_wR_factor_ref 0.2105
_reflns_number_gt 9140
_reflns_number_total 12966
_reflns_threshold_expression >2sigma(I)
_cod_data_source_file ja036933nsi20030627_053853.cif
_cod_data_source_block compound5.(C7H8)0.75
_cod_database_code 4114123

loop_
_symmetry_equiv_pos_as_xyz
'x, y, z'
'-x, y+1/2, -z+1/2'
'-x, -y, -z'
'x, -y-1/2, z-1/2'

loop_
_atom_site_label
_atom_site_type_symbol
_atom_site_fract_x
_atom_site_fract_y
_atom_site_fract_z
_atom_site_U_iso_or_equiv
_atom_site_adp_type
_atom_site_occupancy
_atom_site_symmetry_multiplicity
_atom_site_calc_flag
_atom_site_refinement_flags
_atom_site_disorder_assembly
_atom_site_disorder_group
Ga1 Ga 0.31139(3) 0.64183(5) 0.27713(2) 0.0303(2) Uani 1 1 d . . .
Ga2 Ga 0.23722(3) 0.48121(5) 0.31906(3) 0.0339(2) Uani 1 1 d . . .
Ni1 Ni 0.27075(4) 0.49958(6) 0.24461(3) 0.0336(2) Uani 1 1 d . . .
K1 K 0.24891(9) 0.32694(13) 0.09125(6) 0.0602(5) Uani 1 1 d . . .
K2 K 0.3610(2) 0.4715(4) -0.06173(16) 0.1499(14) Uani 1 1 d U . .
N1 N 0.3661(2) 0.7108(4) 0.32784(19) 0.0352(12) Uani 1 1 d . . .
N2 N 0.2962(2) 0.7665(4) 0.24268(19) 0.0344(12) Uani 1 1 d . . .
N3 N 0.1808(2) 0.5258(4) 0.3608(2) 0.0425(13) Uani 1 1 d . . .
N4 N 0.2503(2) 0.3682(4) 0.3634(2) 0.0375(12) Uani 1 1 d . . .
N5 N 0.2499(5) 0.1182(7) 0.1104(5) 0.103(3) Uani 1 1 d U . .
N6 N 0.1384(5) 0.2314(8) 0.0595(4) 0.101(3) Uani 1 1 d U . .
C1 C 0.3680(3) 0.8126(5) 0.3134(3) 0.0431(16) Uani 1 1 d . . .
H1 H 0.3937 0.8591 0.3338 0.052 Uiso 1 1 calc R . .
C2 C 0.3324(3) 0.8402(5) 0.2700(3) 0.0414(15) Uani 1 1 d . . .
H2 H 0.3315 0.9073 0.2580 0.050 Uiso 1 1 calc R . .
C3 C 0.4171(3) 0.6736(5) 0.3629(2) 0.0370(14) Uani 1 1 d . . .
C4 C 0.4733(3) 0.6644(6) 0.3471(3) 0.0481(18) Uani 1 1 d . . .
C5 C 0.5223(3) 0.6290(7) 0.3823(3) 0.060(2) Uani 1 1 d . . .
H5 H 0.5606 0.6231 0.3719 0.073 Uiso 1 1 calc R . .
C6 C 0.5157(4) 0.6022(7) 0.4324(3) 0.057(2) Uani 1 1 d . . .
H6 H 0.5492 0.5776 0.4560 0.069 Uiso 1 1 calc R . .
C7 C 0.4604(4) 0.6117(6) 0.4473(3) 0.0538(19) Uani 1 1 d . . .
H7 H 0.4560 0.5935 0.4816 0.065 Uiso 1 1 calc R . .
C8 C 0.4105(3) 0.6473(5) 0.4136(2) 0.0412(15) Uani 1 1 d . . .
C9 C 0.4825(4) 0.6881(7) 0.2917(3) 0.061(2) Uani 1 1 d . . .
H9 H 0.4426 0.7099 0.2720 0.074 Uiso 1 1 calc R . .
C10 C 0.5019(6) 0.5964(9) 0.2645(4) 0.092(3) Uani 1 1 d U . .
H10A H 0.5140 0.6164 0.2317 0.138 Uiso 1 1 calc R . .
H10B H 0.4681 0.5493 0.2575 0.138 Uiso 1 1 calc R . .
H10C H 0.5359 0.5644 0.2867 0.138 Uiso 1 1 calc R . .
C11 C 0.5259(6) 0.7732(10) 0.2903(5) 0.108(4) Uani 1 1 d U . .
H11A H 0.5132 0.8305 0.3091 0.162 Uiso 1 1 calc R . .
H11B H 0.5266 0.7922 0.2542 0.162 Uiso 1 1 calc R . .
H11C H 0.5664 0.7522 0.3066 0.162 Uiso 1 1 calc R . .
C12 C 0.3510(3) 0.6642(6) 0.4334(3) 0.0471(17) Uani 1 1 d . . .
H12 H 0.3189 0.6692 0.4022 0.057 Uiso 1 1 calc R . .
C13 C 0.3522(6) 0.7632(8) 0.4613(5) 0.089(3) Uani 1 1 d U . .
H13A H 0.3842 0.7624 0.4917 0.134 Uiso 1 1 calc R . .
H13B H 0.3133 0.7744 0.4725 0.134 Uiso 1 1 calc R . .
H13C H 0.3598 0.8170 0.4378 0.134 Uiso 1 1 calc R . .
C14 C 0.3328(4) 0.5794(7) 0.4665(3) 0.062(2) Uani 1 1 d . . .
H14A H 0.3596 0.5786 0.5001 0.093 Uiso 1 1 calc R . .
H14B H 0.3360 0.5156 0.4487 0.093 Uiso 1 1 calc R . .
H14C H 0.2912 0.5894 0.4719 0.093 Uiso 1 1 calc R . .
C15 C 0.2705(3) 0.7795(4) 0.1897(2) 0.0341(14) Uani 1 1 d . . .
C16 C 0.2078(3) 0.7773(5) 0.1756(3) 0.0413(15) Uani 1 1 d . . .
C17 C 0.1827(4) 0.7823(6) 0.1236(3) 0.0546(19) Uani 1 1 d . . .
H17 H 0.1401 0.7810 0.1138 0.066 Uiso 1 1 calc R . .
C18 C 0.2192(4) 0.7890(6) 0.0851(3) 0.059(2) Uani 1 1 d . . .
H18 H 0.2015 0.7925 0.0495 0.070 Uiso 1 1 calc R . .
C19 C 0.2796(4) 0.7906(6) 0.0991(3) 0.055(2) Uani 1 1 d . . .
H19 H 0.3041 0.7956 0.0729 0.066 Uiso 1 1 calc R . .
C20 C 0.3076(3) 0.7851(5) 0.1514(3) 0.0425(16) Uani 1 1 d . . .
C21 C 0.1662(3) 0.7757(6) 0.2158(3) 0.0515(18) Uani 1 1 d . . .
H21 H 0.1895 0.7462 0.2482 0.062 Uiso 1 1 calc R . .
C22 C 0.1504(4) 0.8818(7) 0.2283(4) 0.072(2) Uani 1 1 d . . .
H22A H 0.1332 0.9164 0.1963 0.109 Uiso 1 1 calc R . .
H22B H 0.1868 0.9168 0.2448 0.109 Uiso 1 1 calc R . .
H22C H 0.1208 0.8809 0.2520 0.109 Uiso 1 1 calc R . .
C23 C 0.1102(4) 0.7127(7) 0.2008(4) 0.072(3) Uani 1 1 d . . .
H23A H 0.0891 0.7064 0.2306 0.108 Uiso 1 1 calc R . .
H23B H 0.1216 0.6462 0.1901 0.108 Uiso 1 1 calc R . .
H23C H 0.0835 0.7447 0.1720 0.108 Uiso 1 1 calc R . .
C24 C 0.3759(4) 0.7859(6) 0.1643(3) 0.0534(19) Uani 1 1 d . . .
H24 H 0.3872 0.7757 0.2025 0.064 Uiso 1 1 calc R . .
C25 C 0.4045(5) 0.7020(8) 0.1376(4) 0.080(3) Uani 1 1 d . . .
H25A H 0.3893 0.6376 0.1476 0.120 Uiso 1 1 calc R . .
H25B H 0.4484 0.7042 0.1480 0.120 Uiso 1 1 calc R . .
H25C H 0.3944 0.7102 0.0999 0.120 Uiso 1 1 calc R . .
C26 C 0.4029(5) 0.8857(9) 0.1511(5) 0.094(3) Uani 1 1 d U . .
H26A H 0.3955 0.8953 0.1134 0.141 Uiso 1 1 calc R . .
H26B H 0.4464 0.8856 0.1637 0.141 Uiso 1 1 calc R . .
H26C H 0.3841 0.9403 0.1676 0.141 Uiso 1 1 calc R . .
C27 C 0.1770(3) 0.4549(6) 0.3991(3) 0.0465(17) Uani 1 1 d . . .
H27 H 0.1501 0.4635 0.4232 0.056 Uiso 1 1 calc R . .
C28 C 0.2127(3) 0.3735(6) 0.4009(3) 0.0469(17) Uani 1 1 d . . .
H28 H 0.2123 0.3226 0.4262 0.056 Uiso 1 1 calc R . .
C29 C 0.1288(3) 0.5883(6) 0.3464(3) 0.0457(17) Uani 1 1 d . . .
C30 C 0.0764(3) 0.5459(7) 0.3179(3) 0.058(2) Uani 1 1 d . . .
C31 C 0.0244(4) 0.6057(8) 0.3079(3) 0.069(3) Uani 1 1 d . . .
H31 H -0.0117 0.5781 0.2893 0.083 Uiso 1 1 calc R . .
C32 C 0.0246(4) 0.7010(8) 0.3241(4) 0.071(3) Uani 1 1 d . . .
H32 H -0.0116 0.7389 0.3179 0.086 Uiso 1 1 calc R . .
C33 C 0.0767(5) 0.7442(7) 0.3496(3) 0.068(2) Uani 1 1 d . . .
H33 H 0.0767 0.8129 0.3588 0.081 Uiso 1 1 calc R . .
C34 C 0.1302(4) 0.6878(6) 0.3624(3) 0.0515(19) Uani 1 1 d . B .
C35 C 0.0745(4) 0.4413(7) 0.2966(3) 0.065(2) Uani 1 1 d . . .
H35 H 0.1160 0.4132 0.3064 0.078 Uiso 1 1 calc R . .
C36 C 0.0318(6) 0.3706(9) 0.3190(5) 0.100(4) Uani 1 1 d U . .
H36A H 0.0450 0.3641 0.3565 0.150 Uiso 1 1 calc R . .
H36B H 0.0324 0.3048 0.3026 0.150 Uiso 1 1 calc R . .
H36C H -0.0092 0.3977 0.3122 0.150 Uiso 1 1 calc R . .
C37 C 0.0607(7) 0.4420(10) 0.2367(5) 0.103(4) Uani 1 1 d U . .
H37A H 0.0186 0.4616 0.2253 0.154 Uiso 1 1 calc R . .
H37B H 0.0673 0.3751 0.2236 0.154 Uiso 1 1 calc R . .
H37C H 0.0873 0.4898 0.2233 0.154 Uiso 1 1 calc R . .
C38 C 0.1863(4) 0.7341(6) 0.3934(3) 0.061(2) Uani 1 1 d D . .
H38 H 0.2157 0.6812 0.4080 0.073 Uiso 1 1 calc R A 1
C39 C 0.1690(9) 0.8045(15) 0.4390(6) 0.072(7) Uani 0.54(3) 1 d PDU B 1
H39A H 0.1365 0.7732 0.4540 0.109 Uiso 0.54(3) 1 calc PR B 1
H39B H 0.1556 0.8699 0.4246 0.109 Uiso 0.54(3) 1 calc PR B 1
H39C H 0.2045 0.8132 0.4660 0.109 Uiso 0.54(3) 1 calc PR B 1
C39A C 0.1837(10) 0.7268(19) 0.4497(6) 0.072(8) Uiso 0.46(3) 1 d PD B 2
H39D H 0.1609 0.7835 0.4601 0.108 Uiso 0.46(3) 1 calc PR B 2
H39E H 0.2247 0.7279 0.4694 0.108 Uiso 0.46(3) 1 calc PR B 2
H39F H 0.1638 0.6643 0.4566 0.108 Uiso 0.46(3) 1 calc PR B 2
C40 C 0.2160(9) 0.8094(15) 0.3619(8) 0.058(5) Uani 0.54(3) 1 d PDU B 1
H40A H 0.1868 0.8611 0.3484 0.087 Uiso 0.54(3) 1 calc PR B 1
H40B H 0.2299 0.7751 0.3329 0.087 Uiso 0.54(3) 1 calc PR B 1
H40C H 0.2505 0.8403 0.3840 0.087 Uiso 0.54(3) 1 calc PR B 1
C40A C 0.2039(16) 0.8326(18) 0.3719(12) 0.082(10) Uiso 0.46(3) 1 d PD B 2
H40D H 0.1757 0.8847 0.3788 0.124 Uiso 0.46(3) 1 calc PR B 2
H40E H 0.2027 0.8265 0.3344 0.124 Uiso 0.46(3) 1 calc PR B 2
H40F H 0.2448 0.8506 0.3885 0.124 Uiso 0.46(3) 1 calc PR B 2
C41 C 0.2777(4) 0.2765(5) 0.3529(3) 0.0470(17) Uani 1 1 d . . .
C42 C 0.3406(4) 0.2716(5) 0.3574(3) 0.0479(17) Uani 1 1 d . . .
C43 C 0.3678(5) 0.1830(7) 0.3440(4) 0.083(3) Uani 1 1 d . . .
H43 H 0.4104 0.1791 0.3469 0.100 Uiso 1 1 calc R . .
C44 C 0.3325(6) 0.1017(7) 0.3266(5) 0.096(4) Uani 1 1 d . . .
H44 H 0.3512 0.0426 0.3167 0.115 Uiso 1 1 calc R . .
C45 C 0.2716(6) 0.1043(7) 0.3233(4) 0.084(3) Uani 1 1 d . . .
H45 H 0.2488 0.0458 0.3128 0.101 Uiso 1 1 calc R . .
C46 C 0.2418(4) 0.1903(5) 0.3347(3) 0.060(2) Uani 1 1 d . . .
C47 C 0.3811(3) 0.3582(6) 0.3773(3) 0.0473(17) Uani 1 1 d . . .
H47 H 0.3547 0.4154 0.3837 0.057 Uiso 1 1 calc R . .
C48 C 0.4198(4) 0.3922(7) 0.3390(3) 0.062(2) Uani 1 1 d . . .
H48A H 0.4484 0.3391 0.3340 0.093 Uiso 1 1 calc R . .
H48B H 0.4421 0.4523 0.3521 0.093 Uiso 1 1 calc R . .
H48C H 0.3942 0.4072 0.3058 0.093 Uiso 1 1 calc R . .
C49 C 0.4208(6) 0.3327(9) 0.4285(4) 0.093(3) Uani 1 1 d U . .
H49A H 0.3954 0.3109 0.4535 0.139 Uiso 1 1 calc R . .
H49B H 0.4438 0.3919 0.4419 0.139 Uiso 1 1 calc R . .
H49C H 0.4486 0.2789 0.4231 0.139 Uiso 1 1 calc R . .
C50 C 0.1735(5) 0.1964(7) 0.3246(4) 0.074(3) Uani 1 1 d . . .
H50 H 0.1617 0.2667 0.3313 0.089 Uiso 1 1 calc R . .
C51 C 0.1442(8) 0.1284(12) 0.3591(6) 0.126(5) Uani 1 1 d U . .
H51A H 0.1595 0.0603 0.3568 0.189 Uiso 1 1 calc R . .
H51B H 0.1004 0.1289 0.3478 0.189 Uiso 1 1 calc R . .
H51C H 0.1537 0.1519 0.3950 0.189 Uiso 1 1 calc R . .
C52 C 0.1480(6) 0.1708(9) 0.2671(4) 0.093(3) Uani 1 1 d U . .
H52A H 0.1678 0.2127 0.2442 0.139 Uiso 1 1 calc R . .
H52B H 0.1045 0.1833 0.2603 0.139 Uiso 1 1 calc R . .
H52C H 0.1557 0.1003 0.2605 0.139 Uiso 1 1 calc R . .
C53 C 0.2244(6) 0.3905(8) 0.1990(4) 0.080(3) Uani 1 1 d . . .
H53 H 0.1917 0.3553 0.2094 0.096 Uiso 1 1 calc R . .
C54 C 0.2196(4) 0.4772(7) 0.1706(3) 0.066(3) Uani 1 1 d . . .
H54 H 0.1832 0.5102 0.1566 0.079 Uiso 1 1 calc R . .
C55 C 0.2751(5) 0.5068(6) 0.1663(3) 0.059(2) Uani 1 1 d . . .
H55 H 0.2847 0.5664 0.1497 0.071 Uiso 1 1 calc R . .
C56 C 0.3175(4) 0.4364(8) 0.1901(3) 0.066(3) Uani 1 1 d . . .
H56 H 0.3600 0.4392 0.1919 0.079 Uiso 1 1 calc R . .
C57 C 0.2849(6) 0.3620(6) 0.2103(3) 0.074(3) Uani 1 1 d . . .
H57 H 0.3007 0.3035 0.2282 0.088 Uiso 1 1 calc R . .
C58 C 0.2742(9) 0.0892(12) 0.1632(6) 0.131(5) Uani 1 1 d U . .
H58A H 0.2674 0.0176 0.1677 0.196 Uiso 1 1 calc R . .
H58B H 0.2541 0.1273 0.1874 0.196 Uiso 1 1 calc R . .
H58C H 0.3176 0.1031 0.1702 0.196 Uiso 1 1 calc R . .
C59 C 0.2861(7) 0.0841(11) 0.0736(5) 0.109(4) Uani 1 1 d U . .
H59A H 0.2865 0.0109 0.0731 0.163 Uiso 1 1 calc R . .
H59B H 0.3273 0.1091 0.0834 0.163 Uiso 1 1 calc R . .
H59C H 0.2691 0.1091 0.0390 0.163 Uiso 1 1 calc R . .
C60 C 0.1866(8) 0.0792(14) 0.1003(7) 0.141(5) Uani 1 1 d DU . .
H60A H 0.1880 0.0058 0.0961 0.169 Uiso 1 1 calc R . .
H60B H 0.1676 0.0929 0.1311 0.169 Uiso 1 1 calc R . .
C61 C 0.1488(10) 0.1202(15) 0.0556(7) 0.159(7) Uani 1 1 d DU . .
H61A H 0.1093 0.0856 0.0507 0.191 Uiso 1 1 calc R . .
H61B H 0.1675 0.1069 0.0246 0.191 Uiso 1 1 calc R . .
C62 C 0.0988(8) 0.2624(13) 0.0943(6) 0.129(5) Uani 1 1 d U . .
H62A H 0.0911 0.3343 0.0903 0.193 Uiso 1 1 calc R . .
H62B H 0.1176 0.2482 0.1301 0.193 Uiso 1 1 calc R . .
H62C H 0.0606 0.2260 0.0862 0.193 Uiso 1 1 calc R . .
C63 C 0.1119(7) 0.2553(12) 0.0065(6) 0.122(5) Uani 1 1 d U . .
H63A H 0.0743 0.2176 -0.0031 0.183 Uiso 1 1 calc R . .
H63B H 0.1401 0.2372 -0.0168 0.183 Uiso 1 1 calc R . .
H63C H 0.1033 0.3270 0.0036 0.183 Uiso 1 1 calc R . .
C64 C 0.2883(8) 0.4943(12) 0.0229(6) 0.119(4) Uani 1 1 d U . .
H64 H 0.2731 0.5583 0.0298 0.142 Uiso 1 1 calc R . .
C65 C 0.2600(9) 0.4241(14) -0.0121(6) 0.134(5) Uani 1 1 d U . .
H65 H 0.2220 0.4336 -0.0336 0.161 Uiso 1 1 calc R . .
C66 C 0.2939(8) 0.3408(13) -0.0114(6) 0.129(5) Uani 1 1 d U . .
H66 H 0.2847 0.2845 -0.0335 0.155 Uiso 1 1 calc R . .
C67 C 0.3471(7) 0.3513(11) 0.0290(5) 0.109(4) Uani 1 1 d U . .
H67 H 0.3773 0.3033 0.0412 0.131 Uiso 1 1 calc R . .
C68 C 0.3418(6) 0.4539(10) 0.0455(5) 0.101(4) Uani 1 1 d U . .
H68 H 0.3716 0.4884 0.0689 0.121 Uiso 1 1 calc R . .
C69 C 0.5054(8) 0.4126(10) -0.0097(6) 0.125(5) Uiso 1 1 d D . .
C70 C 0.5014(15) 0.4325(19) -0.0620(9) 0.124(9) Uiso 0.50 1 d PD . .
C71 C 0.4922(10) 0.5303(15) -0.0791(7) 0.162(7) Uiso 1 1 d D . .
C72 C 0.4912(17) 0.606(2) -0.0442(9) 0.137(11) Uiso 0.50 1 d PD . .
C73 C 0.5011(12) 0.4888(12) 0.0221(7) 0.099(7) Uiso 0.50 1 d PD . .
C74 C -0.0046(5) -0.0096(8) 0.0451(4) 0.087(3) Uiso 1 1 d D . .
C75 C 0.0325(8) -0.0907(13) 0.0536(6) 0.073(5) Uiso 0.50 1 d PD . .
C76 C 0.0591(7) -0.1267(10) 0.0086(5) 0.117(4) Uiso 1 1 d D . .
C77 C 0.0395(8) -0.0727(12) -0.0337(6) 0.070(5) Uiso 0.50 1 d PD . .
C78 C 0.0205(9) -0.0389(13) -0.0010(5) 0.073(5) Uiso 0.50 1 d PD . .
C79 C 0.0410(10) 0.5401(18) -0.0153(9) 0.103(7) Uiso 0.50 1 d PD . .
C80 C 0.0586(19) 0.582(3) 0.0338(11) 0.14(2) Uiso 0.25 1 d PD . .
C81 C 0.0306(15) 0.562(2) 0.0759(11) 0.138(11) Uiso 0.50 1 d PD . .
C82 C -0.0163(18) 0.495(3) 0.0643(12) 0.096(13) Uiso 0.25 1 d PD . .
C83 C -0.0050(15) 0.473(3) -0.0220(12) 0.105(15) Uiso 0.25 1 d PD . .

loop_
_atom_site_aniso_label
_atom_site_aniso_U_11
_atom_site_aniso_U_22
_atom_site_aniso_U_33
_atom_site_aniso_U_23
_atom_site_aniso_U_13
_atom_site_aniso_U_12
Ga1 0.0310(4) 0.0302(4) 0.0293(4) -0.0011(3) 0.0038(2) 0.0004(3)
Ga2 0.0324(4) 0.0357(4) 0.0335(4) 0.0018(3) 0.0051(3) -0.0039(3)
Ni1 0.0390(5) 0.0307(4) 0.0308(4) -0.0024(3) 0.0050(3) -0.0018(3)
K1 0.0848(13) 0.0498(10) 0.0466(9) -0.0124(7) 0.0125(8) -0.0113(9)
K2 0.137(3) 0.191(4) 0.133(3) -0.005(2) 0.057(2) -0.017(3)
N1 0.030(3) 0.041(3) 0.035(3) 0.001(2) 0.003(2) -0.003(2)
N2 0.041(3) 0.025(3) 0.035(3) -0.003(2) -0.001(2) 0.006(2)
N3 0.029(3) 0.053(4) 0.046(3) 0.007(3) 0.011(2) 0.004(3)
N4 0.036(3) 0.038(3) 0.038(3) 0.002(2) 0.004(2) 0.000(2)
N5 0.105(6) 0.068(5) 0.135(7) -0.008(5) 0.016(5) 0.002(5)
N6 0.078(5) 0.105(6) 0.119(6) -0.006(5) 0.014(5) -0.015(5)
C1 0.046(4) 0.036(4) 0.044(4) -0.007(3) -0.005(3) -0.005(3)
C2 0.045(4) 0.029(4) 0.046(4) -0.003(3) -0.002(3) -0.002(3)
C3 0.036(4) 0.031(3) 0.041(4) -0.002(3) -0.002(3) -0.001(3)
C4 0.037(4) 0.068(5) 0.038(4) 0.014(3) 0.003(3) 0.004(3)
C5 0.030(4) 0.091(7) 0.059(5) 0.021(4) 0.002(3) 0.002(4)
C6 0.043(4) 0.072(6) 0.052(5) 0.016(4) -0.007(3) 0.006(4)
C7 0.051(5) 0.071(5) 0.036(4) 0.007(3) -0.002(3) -0.006(4)
C8 0.045(4) 0.043(4) 0.033(3) -0.002(3) 0.000(3) 0.000(3)
C9 0.042(4) 0.088(6) 0.057(5) 0.025(4) 0.018(3) 0.020(4)
C10 0.109(7) 0.109(7) 0.065(5) 0.014(5) 0.035(5) 0.029(6)
C11 0.108(7) 0.126(8) 0.100(7) 0.035(6) 0.043(6) -0.013(6)
C12 0.050(4) 0.056(5) 0.037(4) -0.002(3) 0.013(3) 0.005(3)
C13 0.094(7) 0.082(6) 0.102(6) -0.018(5) 0.048(5) 0.000(5)
C14 0.069(6) 0.068(6) 0.056(5) 0.003(4) 0.032(4) 0.001(4)
C15 0.042(4) 0.020(3) 0.038(3) 0.002(2) 0.000(3) 0.000(3)
C16 0.034(4) 0.040(4) 0.047(4) 0.002(3) -0.002(3) 0.005(3)
C17 0.046(4) 0.059(5) 0.052(4) 0.010(4) -0.012(3) -0.004(4)
C18 0.069(6) 0.068(5) 0.032(4) 0.007(3) -0.009(3) -0.004(4)
C19 0.060(5) 0.065(5) 0.038(4) 0.010(3) 0.003(3) -0.003(4)
C20 0.043(4) 0.034(4) 0.048(4) 0.005(3) 0.001(3) -0.001(3)
C21 0.043(4) 0.053(5) 0.057(4) 0.005(3) 0.003(3) 0.008(3)
C22 0.061(6) 0.069(6) 0.085(6) -0.020(5) 0.009(5) 0.005(5)
C23 0.057(5) 0.064(6) 0.103(7) -0.004(5) 0.035(5) 0.000(4)
C24 0.047(4) 0.062(5) 0.050(4) 0.011(4) 0.003(3) -0.004(4)
C25 0.062(6) 0.084(7) 0.095(7) 0.000(5) 0.017(5) 0.017(5)
C26 0.074(6) 0.085(6) 0.121(7) 0.013(5) 0.011(5) -0.022(5)
C27 0.041(4) 0.058(5) 0.043(4) 0.013(3) 0.014(3) 0.004(3)
C28 0.044(4) 0.050(4) 0.046(4) 0.013(3) 0.008(3) -0.002(3)
C29 0.033(4) 0.064(5) 0.042(4) 0.013(3) 0.011(3) 0.006(3)
C30 0.033(4) 0.076(6) 0.063(5) 0.015(4) 0.002(3) -0.002(4)
C31 0.034(4) 0.104(8) 0.068(5) 0.018(5) 0.005(4) 0.003(5)
C32 0.053(6) 0.091(8) 0.069(6) 0.012(5) 0.007(4) 0.032(5)
C33 0.075(6) 0.067(6) 0.060(5) 0.011(4) 0.011(4) 0.030(5)
C34 0.053(5) 0.059(5) 0.041(4) 0.011(3) 0.005(3) 0.010(4)
C35 0.031(4) 0.086(7) 0.077(6) 0.007(5) 0.002(4) -0.012(4)
C36 0.082(6) 0.096(7) 0.125(7) 0.018(6) 0.023(6) -0.017(5)
C37 0.117(8) 0.089(7) 0.100(7) -0.015(5) 0.008(6) -0.013(6)
C38 0.065(6) 0.066(6) 0.049(4) 0.000(4) 0.000(4) 0.004(4)
C39 0.078(9) 0.081(10) 0.059(8) -0.014(7) 0.013(6) -0.008(7)
C40 0.057(8) 0.058(8) 0.063(8) 0.003(7) 0.018(7) 0.011(7)
C41 0.064(5) 0.037(4) 0.040(4) 0.006(3) 0.009(3) -0.003(3)
C42 0.061(5) 0.033(4) 0.047(4) -0.005(3) 0.001(3) 0.004(3)
C43 0.078(7) 0.065(6) 0.099(7) -0.021(5) -0.007(5) 0.025(5)
C44 0.108(10) 0.033(5) 0.136(10) -0.026(5) -0.011(7) 0.007(5)
C45 0.099(9) 0.034(5) 0.108(8) -0.013(5) -0.015(6) -0.011(5)
C46 0.076(6) 0.027(4) 0.069(5) 0.005(3) -0.008(4) -0.014(4)
C47 0.042(4) 0.046(4) 0.054(4) -0.008(3) 0.007(3) 0.008(3)
C48 0.055(5) 0.067(6) 0.067(5) -0.009(4) 0.015(4) 0.004(4)
C49 0.113(7) 0.086(6) 0.068(5) 0.000(5) -0.017(5) -0.023(5)
C50 0.076(7) 0.061(6) 0.080(6) 0.011(5) -0.003(5) -0.018(5)
C51 0.117(8) 0.127(8) 0.134(8) 0.024(7) 0.023(7) -0.030(7)
C52 0.088(6) 0.081(6) 0.098(6) -0.004(5) -0.015(5) -0.011(5)
C53 0.112(9) 0.074(7) 0.060(5) -0.035(5) 0.035(6) -0.061(7)
C54 0.069(6) 0.076(6) 0.046(4) -0.026(4) -0.014(4) 0.021(5)
C55 0.112(8) 0.038(4) 0.031(4) -0.007(3) 0.019(4) -0.011(5)
C56 0.044(4) 0.097(7) 0.057(5) -0.040(5) 0.012(4) -0.003(5)
C57 0.139(10) 0.038(5) 0.037(4) -0.015(3) -0.005(5) 0.029(6)
C58 0.149(9) 0.111(8) 0.135(8) 0.005(7) 0.027(7) 0.022(7)
C59 0.114(8) 0.102(7) 0.110(7) 0.000(6) 0.019(6) 0.004(6)
C60 0.141(7) 0.133(7) 0.151(7) 0.003(5) 0.029(5) -0.007(5)
C61 0.155(8) 0.159(8) 0.162(8) -0.003(5) 0.025(5) -0.012(5)
C62 0.125(9) 0.144(9) 0.120(8) -0.020(7) 0.028(7) -0.021(7)
C63 0.101(8) 0.148(9) 0.119(8) -0.015(7) 0.025(6) -0.003(7)
C64 0.122(6) 0.120(6) 0.115(6) 0.016(4) 0.025(4) -0.004(5)
C65 0.135(7) 0.137(7) 0.132(6) 0.011(5) 0.023(5) -0.001(5)
C66 0.132(6) 0.134(6) 0.122(6) -0.016(5) 0.025(5) -0.008(5)
C67 0.106(6) 0.109(6) 0.113(5) -0.008(4) 0.022(4) -0.009(4)
C68 0.099(5) 0.103(5) 0.103(5) -0.015(4) 0.023(4) -0.013(4)

loop_
_atom_type_symbol
_atom_type_description
_atom_type_scat_dispersion_real
_atom_type_scat_dispersion_imag
_atom_type_scat_source
C C 0.0033 0.0016 'International Tables Vol C Tables 4.2.6.8 and 6.1.1.4'
H H 0.0000 0.0000 'International Tables Vol C Tables 4.2.6.8 and 6.1.1.4'
N N 0.0061 0.0033 'International Tables Vol C Tables 4.2.6.8 and 6.1.1.4'
K K 0.2009 0.2494 'International Tables Vol C Tables 4.2.6.8 and 6.1.1.4'
Ni Ni 0.3393 1.1124 'International Tables Vol C Tables 4.2.6.8 and 6.1.1.4'
Ga Ga 0.2307 1.6083 'International Tables Vol C Tables 4.2.6.8 and 6.1.1.4'

loop_
_geom_angle_atom_site_label_1
_geom_angle_atom_site_label_2
_geom_angle_atom_site_label_3
_geom_angle
_geom_angle_site_symmetry_1
_geom_angle_site_symmetry_3
N1 Ga1 N2 87.1(2) . .
N1 Ga1 Ni1 149.92(17) . .
N2 Ga1 Ni1 122.79(16) . .
N4 Ga2 N3 87.1(2) . .
N4 Ga2 Ni1 125.76(16) . .
N3 Ga2 Ni1 145.72(17) . .
C53 Ni1 C55 64.0(3) . .
C53 Ni1 C56 65.2(4) . .
C55 Ni1 C56 39.7(4) . .
C53 Ni1 C57 39.3(4) . .
C55 Ni1 C57 65.3(3) . .
C56 Ni1 C57 38.9(4) . .
C53 Ni1 C54 38.5(4) . .
C55 Ni1 C54 37.3(4) . .
C56 Ni1 C54 64.8(3) . .
C57 Ni1 C54 65.1(3) . .
C53 Ni1 Ga2 102.5(2) . .
C55 Ni1 Ga2 162.6(3) . .
C56 Ni1 Ga2 147.1(3) . .
C57 Ni1 Ga2 112.1(3) . .
C54 Ni1 Ga2 125.4(3) . .
C53 Ni1 Ga1 165.5(4) . .
C55 Ni1 Ga1 104.8(2) . .
C56 Ni1 Ga1 112.8(3) . .
C57 Ni1 Ga1 146.7(4) . .
C54 Ni1 Ga1 127.1(3) . .
Ga2 Ni1 Ga1 86.39(4) . .
N6 K1 N5 65.3(3) . .
N6 K1 C67 126.3(4) . .
N5 K1 C67 102.7(4) . .
N6 K1 C66 100.1(4) . .
N5 K1 C66 102.9(4) . .
C67 K1 C66 28.3(4) . .
N6 K1 C54 102.8(3) . .
N5 K1 C54 121.8(3) . .
C67 K1 C54 124.5(3) . .
C66 K1 C54 135.0(4) . .
N6 K1 C65 97.5(4) . .
N5 K1 C65 125.3(4) . .
C67 K1 C65 44.7(5) . .
C66 K1 C65 25.7(4) . .
C54 K1 C65 112.5(4) . .
N6 K1 C53 96.5(3) . .
N5 K1 C53 96.2(3) . .
C67 K1 C53 137.2(3) . .
C66 K1 C53 158.7(4) . .
C54 K1 C53 25.9(3) . .
C65 K1 C53 138.4(4) . .
N6 K1 C68 139.7(4) . .
N5 K1 C68 128.7(4) . .
C67 K1 C68 27.7(3) . .
C66 K1 C68 43.5(4) . .
C54 K1 C68 97.9(3) . .
C65 K1 C68 42.3(5) . .
C53 K1 C68 116.0(3) . .
N6 K1 C64 119.1(4) . .
N5 K1 C64 145.3(4) . .
C67 K1 C64 44.9(4) . .
C66 K1 C64 43.3(5) . .
C54 K1 C64 91.8(4) . .
C65 K1 C64 26.2(4) . .
C53 K1 C64 116.2(4) . .
C68 K1 C64 25.5(4) . .
N6 K1 C55 127.5(3) . .
N5 K1 C55 131.1(3) . .
C67 K1 C55 100.4(3) . .
C66 K1 C55 117.2(4) . .
C54 K1 C55 25.0(3) . .
C65 K1 C55 101.3(4) . .
C53 K1 C55 41.4(2) . .
C68 K1 C55 75.4(3) . .
C64 K1 C55 76.1(3) . .
N6 K1 C57 115.8(3) . .
N5 K1 C57 88.8(3) . .
C67 K1 C57 115.9(4) . .
C66 K1 C57 143.7(4) . .
C54 K1 C57 43.0(2) . .
C65 K1 C57 140.8(4) . .
C53 K1 C57 26.0(3) . .
C68 K1 C57 102.9(4) . .
C64 K1 C57 114.6(4) . .
C55 K1 C57 42.3(2) . .
N6 K1 C56 138.4(3) . .
N5 K1 C56 109.0(3) . .
C67 K1 C56 95.2(3) . .
C66 K1 C56 120.7(4) . .
C54 K1 C56 42.5(2) . .
C65 K1 C56 115.4(4) . .
C53 K1 C56 42.0(2) . .
C68 K1 C56 77.9(3) . .
C64 K1 C56 89.4(4) . .
C55 K1 C56 26.1(2) . .
C57 K1 C56 25.7(3) . .
C66 K2 C65 27.6(4) . .
C66 K2 C68 46.8(4) . .
C65 K2 C68 45.0(5) . .
C66 K2 C67 29.7(4) . .
C65 K2 C67 46.6(5) . .
C68 K2 C67 28.8(3) . .
C66 K2 C64 45.9(5) . .
C65 K2 C64 27.4(4) . .
C68 K2 C64 26.7(4) . .
C67 K2 C64 46.2(4) . .
C66 K2 C44 102.0(4) . 4_565
C65 K2 C44 107.8(5) . 4_565
C68 K2 C44 148.7(4) . 4_565
C67 K2 C44 124.5(4) . 4_565
C64 K2 C44 133.8(4) . 4_565
C66 K2 C73 122.2(5) . 3_665
C65 K2 C73 134.4(5) . 3_665
C68 K2 C73 89.5(5) . 3_665
C67 K2 C73 93.3(5) . 3_665
C64 K2 C73 111.7(5) . 3_665
C44 K2 C73 114.1(4) 4_565 3_665
C66 K2 C71 144.9(5) . .
C65 K2 C71 161.7(5) . .
C68 K2 C71 116.7(5) . .
C67 K2 C71 118.8(5) . .
C64 K2 C71 136.3(5) . .
C44 K2 C71 89.7(4) 4_565 .
C73 K2 C71 27.4(3) 3_665 .
C66 K2 C70 120.8(6) . .
C65 K2 C70 145.1(6) . .
C68 K2 C70 107.0(5) . .
C67 K2 C70 98.6(5) . .
C64 K2 C70 133.0(5) . .
C44 K2 C70 89.8(5) 4_565 .
C73 K2 C70 27.1(6) 3_665 .
C71 K2 C70 25.2(4) . .
C66 K2 C43 93.3(4) . 4_565
C65 K2 C43 110.1(4) . 4_565
C68 K2 C43 135.5(3) . 4_565
C67 K2 C43 106.9(3) . 4_565
C64 K2 C43 137.1(4) . 4_565
C44 K2 C43 25.1(3) 4_565 4_565
C73 K2 C43 100.9(4) 3_665 4_565
C71 K2 C43 83.4(4) . 4_565
C70 K2 C43 73.9(5) . 4_565
C66 K2 C69 102.8(5) . .
C65 K2 C69 122.9(5) . .
C68 K2 C69 83.1(4) . .
C67 K2 C69 76.8(4) . .
C64 K2 C69 109.4(4) . .
C44 K2 C69 110.1(4) 4_565 .
C73 K2 C69 23.6(3) 3_665 .
C71 K2 C69 42.4(4) . .
C70 K2 C69 23.9(3) . .
C43 K2 C69 89.6(3) 4_565 .
C66 K2 C72 142.4(6) . .
C65 K2 C72 141.7(5) . .
C68 K2 C72 100.1(5) . .
C67 K2 C72 112.8(5) . .
C64 K2 C72 114.3(5) . .
C44 K2 C72 109.8(4) 4_565 .
C73 K2 C72 24.2(6) 3_665 .
C71 K2 C72 23.7(4) . .
C70 K2 C72 42.3(6) . .
C43 K2 C72 107.0(5) 4_565 .
C69 K2 C72 47.6(6) . .
C1 N1 C3 116.6(5) . .
C1 N1 Ga1 109.1(4) . .
C3 N1 Ga1 129.6(4) . .
C2 N2 C15 121.4(5) . .
C2 N2 Ga1 109.6(4) . .
C15 N2 Ga1 125.6(4) . .
C27 N3 C29 116.1(5) . .
C27 N3 Ga2 109.0(5) . .
C29 N3 Ga2 128.6(4) . .
C28 N4 C41 120.8(6) . .
C28 N4 Ga2 109.7(4) . .
C41 N4 Ga2 126.7(4) . .
C59 N5 C58 112.8(12) . .
C59 N5 C60 113.6(12) . .
C58 N5 C60 105.8(12) . .
C59 N5 K1 100.5(8) . .
C58 N5 K1 114.9(8) . .
C60 N5 K1 109.4(9) . .
C62 N6 C63 109.9(12) . .
C62 N6 C61 116.5(12) . .
C63 N6 C61 101.2(11) . .
C62 N6 K1 107.1(8) . .
C63 N6 K1 112.8(8) . .
C61 N6 K1 109.3(10) . .
C2 C1 N1 117.1(6) . .
C1 C2 N2 117.2(6) . .
C4 C3 C8 120.0(6) . .
C4 C3 N1 120.5(6) . .
C8 C3 N1 119.5(6) . .
C3 C4 C5 119.1(6) . .
C3 C4 C9 122.2(6) . .
C5 C4 C9 118.6(6) . .
C6 C5 C4 120.9(7) . .
C7 C6 C5 119.2(7) . .
C6 C7 C8 121.8(7) . .
C7 C8 C3 118.9(6) . .
C7 C8 C12 119.7(6) . .
C3 C8 C12 121.3(6) . .
C11 C9 C10 111.2(9) . .
C11 C9 C4 111.8(8) . .
C10 C9 C4 111.7(7) . .
C13 C12 C14 111.4(7) . .
C13 C12 C8 110.3(7) . .
C14 C12 C8 114.5(6) . .
C16 C15 C20 120.3(6) . .
C16 C15 N2 119.1(6) . .
C20 C15 N2 120.4(6) . .
C17 C16 C15 119.1(7) . .
C17 C16 C21 119.0(7) . .
C15 C16 C21 121.8(6) . .
C16 C17 C18 121.2(7) . .
C19 C18 C17 119.3(7) . .
C18 C19 C20 122.0(7) . .
C15 C20 C19 118.1(7) . .
C15 C20 C24 122.7(6) . .
C19 C20 C24 119.2(7) . .
C22 C21 C23 111.3(7) . .
C22 C21 C16 109.3(7) . .
C23 C21 C16 114.2(7) . .
C20 C24 C25 112.5(7) . .
C20 C24 C26 112.4(7) . .
C25 C24 C26 109.1(8) . .
C28 C27 N3 117.8(6) . .
C27 C28 N4 116.3(6) . .
C34 C29 C30 121.2(7) . .
C34 C29 N3 120.1(7) . .
C30 C29 N3 118.6(7) . .
C31 C30 C29 117.9(9) . .
C31 C30 C35 119.3(8) . .
C29 C30 C35 122.8(7) . .
C32 C31 C30 121.5(9) . .
C31 C32 C33 120.7(8) . .
C32 C33 C34 120.8(9) . .
C29 C34 C33 117.7(8) . .
C29 C34 C38 121.7(7) . .
C33 C34 C38 120.5(8) . .
C30 C35 C36 114.4(8) . .
C30 C35 C37 111.1(8) . .
C36 C35 C37 111.0(9) . .
C39A C38 C40A 118.8(16) . .
C39A C38 C34 109.7(11) . .
C40A C38 C34 113.8(14) . .
C39A C38 C40 132.2(13) . .
C40A C38 C40 19.5(13) . .
C34 C38 C40 112.5(10) . .
C39A C38 C39 41.8(10) . .
C40A C38 C39 82.9(15) . .
C34 C38 C39 110.6(9) . .
C40 C38 C39 101.2(12) . .
C42 C41 N4 119.3(6) . .
C42 C41 C46 119.5(7) . .
N4 C41 C46 121.1(7) . .
C41 C42 C43 119.6(8) . .
C41 C42 C47 122.3(6) . .
C43 C42 C47 118.0(8) . .
C44 C43 C42 119.8(10) . .
C44 C43 K2 69.5(7) . 4_566
C42 C43 K2 105.7(6) . 4_566
C45 C44 C43 121.4(9) . .
C45 C44 K2 96.8(8) . 4_566
C43 C44 K2 85.4(7) . 4_566
C44 C45 C46 121.7(8) . .
C44 C45 K2 60.3(7) . 4_566
C46 C45 K2 106.6(6) . 4_566
C45 C46 C41 117.9(9) . .
C45 C46 C50 121.2(8) . .
C41 C46 C50 120.7(8) . .
C48 C47 C42 112.6(6) . .
C48 C47 C49 109.6(8) . .
C42 C47 C49 111.3(7) . .
C51 C50 C46 113.2(9) . .
C51 C50 C52 108.5(10) . .
C46 C50 C52 110.9(9) . .
C54 C53 C57 109.4(8) . .
C54 C53 Ni1 72.6(5) . .
C57 C53 Ni1 71.9(5) . .
C54 C53 K1 75.4(5) . .
C57 C53 K1 78.6(5) . .
Ni1 C53 K1 125.2(4) . .
C55 C54 C53 107.9(9) . .
C55 C54 Ni1 70.0(5) . .
C53 C54 Ni1 68.9(5) . .
C55 C54 K1 80.0(5) . .
C53 C54 K1 78.7(5) . .
Ni1 C54 K1 125.1(4) . .
C54 C55 C56 109.8(8) . .
C54 C55 Ni1 72.7(5) . .
C56 C55 Ni1 70.8(4) . .
C54 C55 K1 74.9(5) . .
C56 C55 K1 78.7(4) . .
Ni1 C55 K1 123.7(3) . .
C57 C56 C55 106.6(8) . .
C57 C56 Ni1 70.9(5) . .
C55 C56 Ni1 69.5(4) . .
C57 C56 K1 76.2(5) . .
C55 C56 K1 75.2(4) . .
Ni1 C56 K1 121.1(3) . .
C56 C57 C53 106.3(8) . .
C56 C57 Ni1 70.2(5) . .
C53 C57 Ni1 68.8(5) . .
C56 C57 K1 78.1(5) . .
C53 C57 K1 75.4(5) . .
Ni1 C57 K1 121.8(3) . .
C61 C60 N5 115.3(15) . .
C60 C61 N6 113.4(16) . .
C68 C64 C65 107.1(16) . .
C68 C64 K2 74.2(9) . .
C65 C64 K2 71.9(9) . .
C68 C64 K1 77.2(8) . .
C65 C64 K1 75.4(9) . .
K2 C64 K1 127.0(6) . .
C66 C65 C64 110.7(18) . .
C66 C65 K2 72.6(10) . .
C64 C65 K2 80.7(10) . .
C66 C65 K1 76.4(10) . .
C64 C65 K1 78.4(9) . .
K2 C65 K1 133.1(7) . .
C65 C66 C67 108.8(15) . .
C65 C66 K2 79.8(11) . .
C67 C66 K2 80.7(9) . .
C65 C66 K1 78.0(9) . .
C67 C66 K1 73.7(8) . .
K2 C66 K1 138.2(6) . .
C68 C67 C66 101.9(13) . .
C68 C67 K2 75.3(8) . .
C66 C67 K2 69.7(8) . .
C68 C67 K1 80.5(7) . .
C66 C67 K1 78.0(9) . .
K2 C67 K1 133.9(6) . .
C64 C68 C67 110.9(13) . .
C64 C68 K2 79.2(9) . .
C67 C68 K2 76.0(7) . .
C64 C68 K1 77.3(9) . .
C67 C68 K1 71.8(7) . .
K2 C68 K1 129.4(5) . .
C73 C69 C73 52.3(17) . 3_665
C73 C69 C70 118.1(18) . .
C73 C69 C70 65.9(15) 3_665 .
C73 C69 C72 60.9(15) . 3_665
C73 C69 C72 113.2(17) 3_665 3_665
C70 C69 C72 179(2) . 3_665
C73 C69 K2 84.7(13) . .
C73 C69 K2 67.8(13) 3_665 .
C70 C69 K2 70.0(15) . .
C72 C69 K2 109.2(17) 3_665 .
C69 C70 C71 119(2) . .
C69 C70 C73 56.4(11) . 3_665
C71 C70 C73 62.5(12) . 3_665
C69 C70 K2 86.1(15) . .
C71 C70 K2 75.7(16) . .
C73 C70 K2 74.4(16) 3_665 .
C72 C71 C70 120.2(19) . .
C72 C71 C73 58.1(15) . 3_665
C70 C71 C73 62.1(15) . 3_665
C72 C71 K2 88.2(18) . .
C70 C71 K2 79.1(17) . .
C73 C71 K2 75.9(13) 3_665 .
C71 C72 C73 65.5(14) . 3_665
C71 C72 C69 122(2) . 3_665
C73 C72 C69 56.3(11) 3_665 3_665
C71 C72 K2 68.1(16) . .
C73 C72 K2 67.6(17) 3_665 .
C69 C72 K2 86.8(16) 3_665 .
C73 C73 C69 65.2(14) 3_665 .
C73 C73 C69 62.5(13) 3_665 3_665
C69 C73 C69 127.7(17) . 3_665
C73 C73 C72 128.0(19) 3_665 3_665
C69 C73 C72 62.8(12) . 3_665
C69 C73 C72 169.4(16) 3_665 3_665
C73 C73 C70 120.2(19) 3_665 3_665
C69 C73 C70 174.3(18) . 3_665
C69 C73 C70 57.8(11) 3_665 3_665
C72 C73 C70 111.7(13) 3_665 3_665
C73 C73 C71 174(3) 3_665 3_665
C69 C73 C71 119.1(16) . 3_665
C69 C73 C71 113.1(15) 3_665 3_665
C72 C73 C71 56.3(10) 3_665 3_665
C70 C73 C71 55.4(9) 3_665 3_665
C73 C73 K2 99(3) 3_665 3_665
C69 C73 K2 99.5(15) . 3_665
C69 C73 K2 88.6(14) 3_665 3_665
C72 C73 K2 88.2(18) 3_665 3_665
C70 C73 K2 78.5(16) 3_665 3_665
C71 C73 K2 76.7(13) 3_665 3_665
C73 C73 K2 62(2) 3_665 .
C69 C73 K2 73.3(13) . .
C69 C73 K2 82.3(13) 3_665 .
C72 C73 K2 103.6(18) 3_665 .
C70 C73 K2 110.3(16) 3_665 .
C71 C73 K2 122.6(15) 3_665 .
K2 C73 K2 160.7(6) 3_665 .
C78 C74 C77 49.1(10) 3 3
C78 C74 C75 127.2(13) 3 .
C77 C74 C75 176.0(13) 3 .
C78 C74 C78 60.0(12) 3 .
C77 C74 C78 109.0(12) 3 .
C75 C74 C78 67.3(10) . .
C74 C75 C76 116.3(13) . .
C74 C75 C78 59.4(9) . .
C76 C75 C78 56.8(8) . .
C77 C76 C78 46.8(10) . .
C77 C76 C75 111.1(13) . .
C78 C76 C75 64.4(10) . .
C78 C77 C76 72.5(12) . .
C78 C77 C74 63.8(11) . 3
C76 C77 C74 136.2(15) . 3
C77 C78 C74 67.1(10) . 3
C77 C78 C78 132.0(17) . 3
C74 C78 C78 65.2(11) 3 3
C77 C78 C76 60.7(10) . .
C74 C78 C76 127.8(13) 3 .
C78 C78 C76 166.5(17) 3 .
C77 C78 C74 171.6(17) . .
C74 C78 C74 120.0(12) 3 .
C78 C78 C74 54.8(9) 3 .
C76 C78 C74 112.0(11) . .
C77 C78 C75 119.4(13) . .
C74 C78 C75 173.0(15) 3 .
C78 C78 C75 108.1(14) 3 .
C76 C78 C75 58.7(8) . .
C74 C78 C75 53.3(8) . .
C83 C79 C83 59(3) . 3_565
C83 C79 C82 59(2) . 3_565
C83 C79 C82 115(3) 3_565 3_565
C83 C79 C80 119(3) . .
C83 C79 C80 61(3) 3_565 .
C82 C79 C80 172(3) 3_565 .
C81 C80 C79 124(3) . .
C81 C80 C83 65.5(19) . 3_565
C79 C80 C83 58.8(17) . 3_565
C80 C81 C82 113(3) . .
C80 C81 C83 58(2) . 3_565
C82 C81 C83 55(2) . 3_565
C83 C82 C81 67.1(18) 3_565 .
C83 C82 C79 59.4(16) 3_565 3_565
C81 C82 C79 127(3) . 3_565
C83 C83 C82 120(3) 3_565 3_565
C83 C83 C79 61.5(18) 3_565 .
C82 C83 C79 61.9(16) 3_565 .
C83 C83 C79 59.8(17) 3_565 3_565
C82 C83 C79 163(5) 3_565 3_565
C79 C83 C79 121(3) . 3_565
C83 C83 C80 119(2) 3_565 3_565
C82 C83 C80 113.4(19) 3_565 3_565
C79 C83 C80 170(3) . 3_565
C79 C83 C80 60.3(15) 3_565 3_565
C83 C83 C81 163(6) 3_565 3_565
C82 C83 C81 57.6(13) 3_565 3_565
C79 C83 C81 120(2) . 3_565
C79 C83 C81 116(2) 3_565 3_565
C80 C83 C81 56.5(13) 3_565 3_565

loop_
_geom_bond_atom_site_label_1
_geom_bond_atom_site_label_2
_geom_bond_distance
_geom_bond_site_symmetry_2
Ga1 N1 1.894(5) .
Ga1 N2 1.901(5) .
Ga1 Ni1 2.2196(11) .
Ga2 N4 1.900(5) .
Ga2 N3 1.901(5) .
Ga2 Ni1 2.2154(11) .
Ni1 C53 2.056(8) .
Ni1 C55 2.069(7) .
Ni1 C56 2.086(7) .
Ni1 C57 2.096(7) .
Ni1 C54 2.102(8) .
K1 N6 2.796(10) .
K1 N5 2.838(10) .
K1 C67 2.972(13) .
K1 C66 3.027(15) .
K1 C54 3.041(8) .
K1 C65 3.047(16) .
K1 C53 3.081(8) .
K1 C68 3.084(13) .
K1 C64 3.085(14) .
K1 C55 3.101(7) .
K1 C57 3.120(8) .
K1 C56 3.145(8) .
K2 C66 2.781(17) .
K2 C65 2.869(17) .
K2 C68 2.917(13) .
K2 C67 2.926(14) .
K2 C64 2.978(15) .
K2 C44 3.047(13) 4_565
K2 C73 3.15(3) 3_665
K2 C71 3.16(2) .
K2 C70 3.20(3) .
K2 C43 3.241(12) 4_565
K2 C69 3.401(17) .
K2 C72 3.40(4) .
N1 C1 1.417(9) .
N1 C3 1.434(8) .
N2 C2 1.397(8) .
N2 C15 1.421(8) .
N3 C27 1.394(9) .
N3 C29 1.436(9) .
N4 C28 1.398(9) .
N4 C41 1.421(9) .
N5 C59 1.435(16) .
N5 C58 1.453(18) .
N5 C60 1.50(2) .
N6 C62 1.437(17) .
N6 C63 1.452(17) .
N6 C61 1.51(2) .
C1 C2 1.330(10) .
C3 C4 1.398(10) .
C3 C8 1.404(9) .
C4 C5 1.398(10) .
C4 C9 1.529(10) .
C5 C6 1.388(11) .
C6 C7 1.371(11) .
C7 C8 1.391(10) .
C8 C12 1.530(10) .
C9 C11 1.506(15) .
C9 C10 1.519(14) .
C12 C13 1.511(12) .
C12 C14 1.523(11) .
C15 C16 1.397(9) .
C15 C20 1.409(10) .
C16 C17 1.386(10) .
C16 C21 1.519(10) .
C17 C18 1.402(11) .
C18 C19 1.349(12) .
C19 C20 1.410(10) .
C20 C24 1.518(11) .
C21 C22 1.513(12) .
C21 C23 1.514(13) .
C24 C25 1.521(13) .
C24 C26 1.531(13) .
C27 C28 1.350(10) .
C29 C34 1.394(11) .
C29 C30 1.407(11) .
C30 C31 1.406(12) .
C30 C35 1.504(13) .
C31 C32 1.344(14) .
C32 C33 1.376(15) .
C33 C34 1.414(12) .
C34 C38 1.516(12) .
C35 C36 1.533(13) .
C35 C37 1.544(14) .
C38 C39A 1.486(15) .
C38 C40A 1.512(17) .
C38 C40 1.525(14) .
C38 C39 1.617(14) .
C41 C42 1.401(11) .
C41 C46 1.444(11) .
C42 C43 1.406(11) .
C42 C47 1.513(11) .
C43 C44 1.379(15) .
C43 K2 3.241(12) 4_566
C44 C45 1.359(17) .
C44 K2 3.047(13) 4_566
C45 C46 1.390(13) .
C45 K2 3.481(12) 4_566
C46 C50 1.517(14) .
C47 C48 1.504(11) .
C47 C49 1.519(12) .
C50 C51 1.507(15) .
C50 C52 1.557(14) .
C53 C54 1.372(14) .
C53 C57 1.397(16) .
C54 C55 1.333(13) .
C55 C56 1.411(13) .
C56 C57 1.392(14) .
C60 C61 1.435(16) .
C64 C68 1.36(2) .
C64 C65 1.39(2) .
C65 C66 1.35(2) .
C66 C67 1.47(2) .
C67 C68 1.451(18) .
C69 C73 1.330(16) .
C69 C73 1.361(17) 3_665
C69 C70 1.382(17) .
C69 C72 1.422(18) 3_665
C70 C71 1.389(18) .
C70 C73 1.49(3) 3_665
C71 C72 1.369(18) .
C71 C73 1.497(17) 3_665
C72 C73 1.40(3) 3_665
C72 C69 1.422(18) 3_665
C73 C73 1.19(4) 3_665
C73 C69 1.361(17) 3_665
C73 C72 1.40(3) 3_665
C73 C70 1.49(3) 3_665
C73 C71 1.497(17) 3_665
C73 K2 3.15(3) 3_665
C74 C78 1.320(15) 3
C74 C77 1.356(15) 3
C74 C75 1.365(15) .
C74 C78 1.465(15) .
C75 C76 1.487(15) .
C75 C78 1.57(2) .
C76 C77 1.333(15) .
C76 C78 1.457(15) .
C77 C78 1.11(2) .
C77 C74 1.356(15) 3
C78 C74 1.320(15) 3
C78 C78 1.40(3) 3
C79 C83 1.356(19) .
C79 C83 1.378(19) 3_565
C79 C82 1.390(19) 3_565
C79 C80 1.40(2) .
C80 C81 1.38(2) .
C80 C83 1.41(6) 3_565
C81 C82 1.384(19) .
C81 C83 1.509(19) 3_565
C82 C83 1.35(5) 3_565
C82 C79 1.390(19) 3_565
C83 C83 1.34(6) 3_565
C83 C82 1.35(5) 3_565
C83 C79 1.378(19) 3_565
C83 C80 1.41(6) 3_565
C83 C81 1.509(19) 3_565
